data_2103177
loop_
_publ_author_name
'Marsh, Richard E.'
'Kapon, Moshe'
'Hu, Shengzhi'
'Herbstein, Frank H.'

_publ_section_title
;
 Some 60 new space-group corrections
;
_journal_issue 1
_journal_name_full 'Acta Crystallographica Section B'
_journal_page_first 62
_journal_page_last 77
_journal_paper_doi 10.1107/S0108768101017128
_journal_volume 58
_journal_year 2002
_chemical_formula_moiety '(C54 H96 O30) (C8 H8 O3)  3(H2 O)'
_chemical_formula_sum 'C62 H110 O36'
_chemical_name_systematic hexakis(2,3,6-tri-O-methyl)-alpha-cyclodextrin
_space_group_IT_number 20
_symmetry_cell_setting orthorhombic
_symmetry_space_group_name_Hall 'C 2c 2'
_symmetry_space_group_name_H-M 'C 2 2 21'
_cell_angle_alpha 90.00
_cell_angle_beta 90.00
_cell_angle_gamma 89.95
_cell_formula_units_Z 4
_cell_length_a 15.571
_cell_length_b 21.116
_cell_length_c 23.187
_cell_volume 7623.819
_cod_data_source_file bm0047.cif
_cod_data_source_block CSD_CIF_Table_16S
_cod_depositor_comments
;
 Changing the _atom_site_occupancy data item value from '?' to '1'
 for all fully occupied atom sites.

 Antanas Vaitkus,
 2017-02-13
;
_cod_original_sg_symbol_H-M 'C2221 '
_cod_original_formula_sum (C54H96O30.C8H8O3.3H2O)
_cod_database_code 2103177

loop_
_symmetry_equiv_pos_as_xyz
x,y,z
x,-y,-z
-x,-y,1/2+z
-x,y,1/2-z
1/2+x,1/2+y,z
1/2+x,1/2-y,-z
1/2-x,1/2-y,1/2+z
1/2-x,1/2+y,1/2-z

loop_
_atom_site_label
_atom_site_fract_x
_atom_site_fract_y
_atom_site_fract_z
_atom_site_occupancy
C1,28 .3056 .2412 .3254 1
C2,29 .3685 .2869 .2937 1
C3,30 .3277 .3122 .2392 1
C4,31 .2916 .2584 .2012 1
C5,32 .2384 .2124 .2360 1
C6,33 .2204 .1498 .2032 1
C7,34 .4446 .3244 .3782 1
C8,35 .3872 .4136 .2121 1
C9,36 .1398 .0556 .2120 1
O1,16 .3932 .3389 .3284 1
O2,17 .3894 .3456 .2057 1
O3,18 .2378 .2879 .1592 1
O4,19 .2846 .1926 .2874 1
O5,20 .1534 .1180 .2332 1
C10,37 .0594 .2806 .4772 1
C11,38 .1324 .3300 .4806 1
C12,39 .1739 .3360 .4201 1
C13,40 .2028 .2698 .4008 1
C14,41 .1268 .2230 .4022 1
C15,42 .1501 .1547 .3875 1
C16,43 .1372 .4166 .5465 1
C17,44 .2439 .4306 .3880 1
C18,45 .2493 .0712 .4047 1
O6,21 .0984 .3900 .4982 1
O7,22 .2459 .3770 .4252 1
O8,23 .2338 .2782 .3424 1
O9,24 .0943 .2215 .4603 1
O10,25 .2237 .1350 .4192 1
C19,46 -.2597 .2820 .3995 1
C20,47 -.2353 .3415 .4317 1
C21,48 -.1380 .3517 .4278 1
C22,49 -.0932 .2934 .4520 1
C23,50 -.1266 .2314 .4256 1
C24,51 -.0978 .1729 .4596 1
C25,52 -.3526 .4136 .4400 1
C26,53 -.0702 .4538 .4245 1
C27,54 -.0861 .0638 .4562 1
O11,26 -.2774 .3968 .4102 1
O12,27 -.1141 .4059 .4599 1
O13,28 -.0036 .3021 .4386 1
O14,29 -.2189 .2300 .4248 1
O15,30 -.1068 .1195 .4240 1
C55 .0 .4896 .25 1
C56,60 .0793 .4614 .2473 1
C57,59 .0778 .3971 .2468 1
C58 .0 .3557 .25 1
C61* -.0102 .5788 .2223 .5
C62* -.0120 .5926 .2834 .5
O34,36 -.0621 .5801 .3060 1
O35* .0 .6277 .25 .5
O31 .0 .1923 .25 1
O32,33 -.4407 .1306 .0772 1

loop_
_atom_type_symbol
C
O
